data_1533145
loop_
_publ_author_name
'Emirdag-Eanes, M.'
'Kolis, J.W.'

_publ_section_title
;
 Hydrothermal synthesis, characterization and magnetic properties of Na V
 Ge2 O6 and Li V Ge2 O6
;
_journal_name_full 'Materials Research Bulletin'
_journal_page_first 1557
_journal_page_last 1567
_journal_volume 39
_journal_year 2004
_chemical_formula_sum 'Ge2 Li O6 V'
_chemical_name_systematic 'Li (V Ge2 O6)'
_space_group_IT_number 14
_symmetry_space_group_name_Hall '-P 2ybc'
_symmetry_space_group_name_H-M 'P 1 21/c 1'
_cell_angle_alpha 90
_cell_angle_beta 108.35
_cell_angle_gamma 90
_cell_formula_units_Z 4
_cell_length_a 9.8508
_cell_length_b 8.754
_cell_length_c 5.395
_cell_volume 441.575
_citation_journal_id_ASTM MRBUAC
_cod_data_source_file Emirdag-Eanes_MRBUAC_2004_1925.cif
_cod_data_source_block Ge2Li1O6V1
_cod_original_cell_volume 441.5753
_cod_original_formula_sum 'Ge2 Li1 O6 V1'
_cod_database_code 1533145

loop_
_symmetry_equiv_pos_as_xyz
x,y,z
-x,y+1/2,-z+1/2
-x,-y,-z
x,-y-1/2,z-1/2

loop_
_atom_site_label
_atom_site_type_symbol
_atom_site_fract_x
_atom_site_fract_y
_atom_site_fract_z
_atom_site_occupancy
_atom_site_U_iso_or_equiv
O6 O-2 0.8878 0.8099 0.3484 1 0.0
O2 O-2 0.1352 0.6674 0.2481 1 0.0
Ge1 Ge+4 -0.0527 0.6592 0.1811 1 0.0
O4 O-2 0.8686 0.4954 0.257 1 0.0
Li1 Li+1 0.7571 0.5155 0.541 1 0.0
V1 V+3 0.75152 0.34304 0.04883 1 0.0
Ge2 Ge+4 0.54605 0.6572 0.76369 1 0.0
O3 O-2 0.6408 0.1672 0.8231 1 0.0
O5 O-2 0.6161 0.7106 0.5037 1 0.0
O1 O-2 0.6169 0.4788 0.8289 1 0.0
